data_2227968
loop_
_publ_author_name
'Nishijima, Takahiro'
'Kataoka, Kotaro'
'Nagasawa, Atsushi'
'Okamoto, Akiko'
'Yonezawa, Noriyuki'

_publ_section_title
;
 1,8-Bis(4-aminobenzoyl)-2,7-dimethoxynaphthalene
;
_journal_issue 11
_journal_name_full 'Acta Crystallographica Section E'
_journal_page_first o2904
_journal_page_last o2905
_journal_paper_doi 10.1107/S1600536810041346
_journal_volume 66
_journal_year 2010
_chemical_formula_iupac 'C26 H22 N2 O4 '
_chemical_formula_moiety 'C26 H22 N2 O4 '
_chemical_formula_sum 'C26 H22 N2 O4'
_chemical_formula_weight 426.46
_chemical_melting_point_gt 580.5
_chemical_melting_point_lt 583.0
_chemical_name_common
;
1,8-Bis(4-aminobenzoyl)-2,7-dimethoxynaphthalene
;
_chemical_name_systematic
;
[8-(4-aminobenzoyl)-2,7-dimethoxynaphthalen-1-yl](4-aminophenyl)methanone
;
_space_group_IT_number 15
_symmetry_cell_setting monoclinic
_symmetry_space_group_name_Hall '-C 2yc'
_symmetry_space_group_name_H-M 'C 1 2/c 1'
_atom_sites_solution_hydrogens geom
_atom_sites_solution_primary direct
_atom_sites_solution_secondary difmap
_audit_creation_method SHELXL-97
_cell_angle_alpha 90.00
_cell_angle_beta 114.5230(10)
_cell_angle_gamma 90.00
_cell_formula_units_Z 4
_cell_length_a 14.2996(3)
_cell_length_b 10.2811(2)
_cell_length_c 15.4306(3)
_cell_measurement_reflns_used 11162
_cell_measurement_temperature 193(2)
_cell_measurement_theta_max 68.2
_cell_measurement_theta_min 3.1
_cell_volume 2063.90(7)
_computing_cell_refinement 'PROCESS-AUTO (Rigaku, 1998)'
_computing_data_collection 'PROCESS-AUTO (Rigaku, 1998)'
_computing_data_reduction 'CrystalStructure (Rigaku/MSC, 2004)'
_computing_molecular_graphics 'ORTEPIII (Burnett & Johnson, 1996)'
_computing_publication_material 'SHELXL97(Sheldrick, 2008)'
_computing_structure_refinement 'SHELXL97 (Sheldrick, 2008)'
_computing_structure_solution 'SIR2004 (Burla <i>et al.</i>, 2005)'
_diffrn_ambient_temperature 193(2)
_diffrn_detector_area_resol_mean 10.00
_diffrn_measured_fraction_theta_full 1.000
_diffrn_measured_fraction_theta_max 1.000
_diffrn_measurement_device_type 'Rigaki R-AXIS RAPID'
_diffrn_measurement_method \w
_diffrn_radiation_monochromator graphite
_diffrn_radiation_source 'rotating anode'
_diffrn_radiation_type CuK\a
_diffrn_radiation_wavelength 1.54187
_diffrn_reflns_av_R_equivalents 0.0557
_diffrn_reflns_av_sigmaI/netI 0.0237
_diffrn_reflns_limit_h_max 17
_diffrn_reflns_limit_h_min -17
_diffrn_reflns_limit_k_max 12
_diffrn_reflns_limit_k_min -12
_diffrn_reflns_limit_l_max 18
_diffrn_reflns_limit_l_min -18
_diffrn_reflns_number 17453
_diffrn_reflns_theta_full 68.20
_diffrn_reflns_theta_max 68.20
_diffrn_reflns_theta_min 5.48
_exptl_absorpt_coefficient_mu 0.759
_exptl_absorpt_correction_T_max 0.9280
_exptl_absorpt_correction_T_min 0.7512
_exptl_absorpt_correction_type numerical
_exptl_absorpt_process_details
;
(<i>NUMABS</i>; Higashi, 1999)
;
_exptl_crystal_colour brown
_exptl_crystal_density_diffrn 1.372
_exptl_crystal_density_method 'not measured'
_exptl_crystal_description platelet
_exptl_crystal_F_000 896
_exptl_crystal_size_max 0.40
_exptl_crystal_size_mid 0.30
_exptl_crystal_size_min 0.10
_refine_diff_density_max 0.235
_refine_diff_density_min -0.372
_refine_ls_goodness_of_fit_ref 1.116
_refine_ls_hydrogen_treatment mixed
_refine_ls_matrix_type full
_refine_ls_number_parameters 178
_refine_ls_number_reflns 1892
_refine_ls_number_restraints 0
_refine_ls_restrained_S_all 1.116
_refine_ls_R_factor_all 0.0462
_refine_ls_R_factor_gt 0.0430
_refine_ls_shift/su_max 0.001
_refine_ls_shift/su_mean 0.000
_refine_ls_structure_factor_coef Fsqd
_refine_ls_weighting_details 'calc w=1/[\s^2^(Fo^2^)+(0.0679P)^2^+0.6125P] where P=(Fo^2^+2Fc^2^)/3'
_refine_ls_weighting_scheme calc
_refine_ls_wR_factor_gt 0.1107
_refine_ls_wR_factor_ref 0.1139
_reflns_number_gt 1690
_reflns_number_total 1892
_reflns_threshold_expression >2sigma(I)
_cod_data_source_file rz2496.cif
_cod_data_source_block I
_cod_database_code 2227968
_cod_database_fobs_code 2227968

loop_
_symmetry_equiv_pos_as_xyz
'x, y, z'
'-x, y, -z+1/2'
'x+1/2, y+1/2, z'
'-x+1/2, y+1/2, -z+1/2'
'-x, -y, -z'
'x, -y, z-1/2'
'-x+1/2, -y+1/2, -z'
'x+1/2, -y+1/2, z-1/2'

loop_
_atom_site_type_symbol
_atom_site_label
_atom_site_fract_x
_atom_site_fract_y
_atom_site_fract_z
_atom_site_U_iso_or_equiv
_atom_site_adp_type
_atom_site_calc_flag
_atom_site_refinement_flags
_atom_site_occupancy
_atom_site_disorder_assembly
_atom_site_disorder_group
O O1 0.77436(7) -0.11857(9) 0.88398(7) 0.0426(3) Uani d . 1 . .
O O2 0.62425(7) 0.07379(8) 0.72735(6) 0.0341(3) Uani d . 1 . .
N N1 0.63099(9) 0.33681(13) 1.10437(8) 0.0405(3) Uani d . 1 . .
C C1 0.62489(9) 0.26028(13) 1.02908(8) 0.0307(3) Uani d . 1 . .
C C2 0.63071(9) 0.31736(12) 0.94876(9) 0.0311(3) Uani d . 1 . .
C C3 0.62524(9) 0.24184(12) 0.87347(8) 0.0293(3) Uani d . 1 . .
C C4 0.61301(8) 0.10665(11) 0.87440(8) 0.0268(3) Uani d . 1 . .
C C5 0.60412(9) 0.05115(13) 0.95329(9) 0.0311(3) Uani d . 1 . .
C C6 0.60986(9) 0.12582(13) 1.02970(9) 0.0333(3) Uani d . 1 . .
C C7 0.61101(8) 0.02784(12) 0.79446(8) 0.0266(3) Uani d . 1 . .
C C8 0.59675(9) -0.11834(12) 0.79669(8) 0.0278(3) Uani d . 1 . .
C C9 0.5000 -0.18296(16) 0.7500 0.0267(4) Uani d S 1 . .
C C10 0.5000 -0.32223(16) 0.7500 0.0302(4) Uani d S 1 . .
C C11 0.59352(11) -0.39011(13) 0.79714(9) 0.0355(3) Uani d . 1 . .
C C12 0.68471(11) -0.32756(13) 0.84270(9) 0.0366(3) Uani d . 1 . .
C C13 0.68596(9) -0.19016(13) 0.84184(9) 0.0328(3) Uani d . 1 . .
C C14 0.86976(11) -0.18638(16) 0.93136(11) 0.0495(4) Uani d . 1 . .
H H14A 0.9248 -0.1246 0.9574 0.059 Uiso calc R 1 . .
H H14B 0.8815 -0.2415 0.8866 0.059 Uiso calc R 1 . .
H H14C 0.8669 -0.2385 0.9818 0.059 Uiso calc R 1 . .
H H1 0.5936(11) -0.0400(16) 0.9542(10) 0.038(4) Uiso d . 1 . .
H H2 0.6079(12) 0.0862(14) 1.0838(11) 0.039(4) Uiso d . 1 . .
H H3 0.6425(15) 0.2952(19) 1.1606(14) 0.068(6) Uiso d . 1 . .
H H4 0.6672(15) 0.413(2) 1.1123(13) 0.065(5) Uiso d . 1 . .
H H5 0.6425(11) 0.4089(16) 0.9514(10) 0.038(4) Uiso d . 1 . .
H H6 0.6305(11) 0.2772(14) 0.8178(10) 0.034(3) Uiso d . 1 . .
H H7 0.5900(12) -0.4824(17) 0.7944(11) 0.047(4) Uiso d . 1 . .
H H8 0.7479(13) -0.3756(16) 0.8739(11) 0.048(4) Uiso d . 1 . .

loop_
_atom_site_aniso_label
_atom_site_aniso_U_11
_atom_site_aniso_U_22
_atom_site_aniso_U_33
_atom_site_aniso_U_12
_atom_site_aniso_U_13
_atom_site_aniso_U_23
O1 0.0267(5) 0.0363(6) 0.0529(6) 0.0065(4) 0.0048(4) 0.0005(4)
O2 0.0404(5) 0.0317(5) 0.0299(5) -0.0019(4) 0.0141(4) 0.0015(4)
N1 0.0409(7) 0.0464(7) 0.0354(6) -0.0038(6) 0.0170(5) -0.0089(5)
C1 0.0217(6) 0.0375(7) 0.0311(6) 0.0004(5) 0.0091(5) -0.0033(5)
C2 0.0309(6) 0.0258(7) 0.0348(7) -0.0006(5) 0.0117(5) -0.0005(5)
C3 0.0289(6) 0.0275(7) 0.0298(6) 0.0001(5) 0.0106(5) 0.0034(5)
C4 0.0221(6) 0.0258(6) 0.0291(6) 0.0002(4) 0.0074(4) 0.0010(4)
C5 0.0296(6) 0.0279(7) 0.0350(7) -0.0015(5) 0.0126(5) 0.0032(5)
C6 0.0321(6) 0.0383(7) 0.0308(6) -0.0010(5) 0.0144(5) 0.0039(5)
C7 0.0198(5) 0.0271(6) 0.0281(6) 0.0002(4) 0.0053(4) 0.0016(4)
C8 0.0305(6) 0.0259(7) 0.0271(6) 0.0023(5) 0.0120(5) 0.0006(4)
C9 0.0329(9) 0.0249(9) 0.0241(8) 0.000 0.0136(7) 0.000
C10 0.0407(10) 0.0258(9) 0.0278(8) 0.000 0.0180(7) 0.000
C11 0.0520(8) 0.0235(7) 0.0332(7) 0.0058(5) 0.0200(6) 0.0030(5)
C12 0.0408(8) 0.0318(7) 0.0350(7) 0.0124(6) 0.0135(6) 0.0053(5)
C13 0.0319(7) 0.0319(7) 0.0321(6) 0.0033(5) 0.0108(5) 0.0004(5)
C14 0.0308(7) 0.0487(9) 0.0550(9) 0.0133(6) 0.0040(6) -0.0041(7)

loop_
_atom_type_symbol
_atom_type_description
_atom_type_scat_dispersion_real
_atom_type_scat_dispersion_imag
_atom_type_scat_source
C C 0.0181 0.0091 'International Tables Vol C Tables 4.2.6.8 and 6.1.1.4'
H H 0.0000 0.0000 'International Tables Vol C Tables 4.2.6.8 and 6.1.1.4'
O O 0.0492 0.0322 'International Tables Vol C Tables 4.2.6.8 and 6.1.1.4'
N N 0.0311 0.0180 'International Tables Vol C Tables 4.2.6.8 and 6.1.1.4'

loop_
_geom_angle_atom_site_label_1
_geom_angle_atom_site_label_2
_geom_angle_atom_site_label_3
_geom_angle_site_symmetry_1
_geom_angle_site_symmetry_3
_geom_angle
_geom_angle_publ_flag
C13 O1 C14 . . 118.41(11) ?
C1 N1 H3 . . 117.1(12) ?
C1 N1 H4 . . 115.9(12) ?
H3 N1 H4 . . 113.7(17) ?
N1 C1 C6 . . 121.01(12) ?
N1 C1 C2 . . 120.00(12) ?
C6 C1 C2 . . 118.97(11) ?
C3 C2 C1 . . 120.48(12) ?
C3 C2 H5 . . 122.7(8) ?
C1 C2 H5 . . 116.7(8) ?
C2 C3 C4 . . 121.05(11) ?
C2 C3 H6 . . 122.9(9) ?
C4 C3 H6 . . 116.1(9) ?
C5 C4 C3 . . 118.09(11) ?
C5 C4 C7 . . 122.03(11) ?
C3 C4 C7 . . 119.88(11) ?
C6 C5 C4 . . 121.49(12) ?
C6 C5 H1 . . 119.3(9) ?
C4 C5 H1 . . 119.2(9) ?
C5 C6 C1 . . 119.88(11) ?
C5 C6 H2 . . 120.3(9) ?
C1 C6 H2 . . 119.7(9) ?
O2 C7 C4 . . 122.92(11) ?
O2 C7 C8 . . 118.10(10) ?
C4 C7 C8 . . 118.92(10) ?
C13 C8 C9 . . 120.11(12) ?
C13 C8 C7 . . 115.75(10) ?
C9 C8 C7 . . 123.98(11) ?
C8 C9 C8 . 2_656 124.66(15) ?
C8 C9 C10 . . 117.67(8) ?
C8 C9 C10 2_656 . 117.67(8) ?
C11 C10 C11 2_656 . 120.81(17) ?
C11 C10 C9 2_656 . 119.59(8) ?
C11 C10 C9 . . 119.59(8) ?
C12 C11 C10 . . 122.17(13) ?
C12 C11 H7 . . 121.2(9) ?
C10 C11 H7 . . 116.6(10) ?
C11 C12 C13 . . 118.78(12) ?
C11 C12 H8 . . 121.0(10) ?
C13 C12 H8 . . 120.2(10) ?
O1 C13 C8 . . 115.30(11) ?
O1 C13 C12 . . 123.02(11) ?
C8 C13 C12 . . 121.67(12) ?
O1 C14 H14A . . 109.5 ?
O1 C14 H14B . . 109.5 ?
H14A C14 H14B . . 109.5 ?
O1 C14 H14C . . 109.5 ?
H14A C14 H14C . . 109.5 ?
H14B C14 H14C . . 109.5 ?

loop_
_geom_bond_atom_site_label_1
_geom_bond_atom_site_label_2
_geom_bond_site_symmetry_2
_geom_bond_distance
_geom_bond_publ_flag
O1 C13 . 1.3712(15) ?
O1 C14 . 1.4331(15) ?
O2 C7 . 1.2223(14) ?
N1 C1 . 1.3756(16) ?
N1 H3 . 0.92(2) ?
N1 H4 . 0.92(2) ?
C1 C6 . 1.3996(19) ?
C1 C2 . 1.4045(17) ?
C2 C3 . 1.3724(17) ?
C2 H5 . 0.954(16) ?
C3 C4 . 1.4017(17) ?
C3 H6 . 0.964(14) ?
C4 C5 . 1.3972(16) ?
C4 C7 . 1.4662(16) ?
C5 C6 . 1.3806(18) ?
C5 H1 . 0.950(16) ?
C6 H2 . 0.939(15) ?
C7 C8 . 1.5189(17) ?
C8 C13 . 1.3857(17) ?
C8 C9 . 1.4308(14) ?
C9 C8 2_656 1.4308(14) ?
C9 C10 . 1.432(2) ?
C10 C11 2_656 1.4132(16) ?
C10 C11 . 1.4132(16) ?
C11 C12 . 1.359(2) ?
C11 H7 . 0.950(18) ?
C12 C13 . 1.4128(19) ?
C12 H8 . 0.965(17) ?
C14 H14A . 0.9600 ?
C14 H14B . 0.9600 ?
C14 H14C . 0.9600 ?

loop_
_geom_hbond_atom_site_label_D
_geom_hbond_atom_site_label_H
_geom_hbond_atom_site_label_A
_geom_hbond_site_symmetry_A
_geom_hbond_distance_DH
_geom_hbond_distance_HA
_geom_hbond_distance_DA
_geom_hbond_angle_DHA
N1 H4 O1 7_657 0.93(2) 2.26(2) 3.1708(17) 169.1(18)
C14 H14B O2 4_646 0.96 2.57 3.5013(18) 165
N1 H3 Cg 6_556 0.92(2) 2.50(2) 3.3301(13) 149.8(18)

loop_
_geom_torsion_atom_site_label_1
_geom_torsion_atom_site_label_2
_geom_torsion_atom_site_label_3
_geom_torsion_atom_site_label_4
_geom_torsion_site_symmetry_1
_geom_torsion_site_symmetry_2
_geom_torsion_site_symmetry_3
_geom_torsion_site_symmetry_4
_geom_torsion
_geom_torsion_publ_flag
N1 C1 C2 C3 . . . . 179.66(11) ?
C6 C1 C2 C3 . . . . -2.20(18) ?
C1 C2 C3 C4 . . . . 0.48(18) ?
C2 C3 C4 C5 . . . . 1.46(17) ?
C2 C3 C4 C7 . . . . -177.87(10) ?
C3 C4 C5 C6 . . . . -1.70(17) ?
C7 C4 C5 C6 . . . . 177.61(10) ?
C4 C5 C6 C1 . . . . 0.00(18) ?
N1 C1 C6 C5 . . . . -179.93(11) ?
C2 C1 C6 C5 . . . . 1.96(18) ?
C5 C4 C7 O2 . . . . -175.91(10) ?
C3 C4 C7 O2 . . . . 3.40(17) ?
C5 C4 C7 C8 . . . . 1.21(16) ?
C3 C4 C7 C8 . . . . -179.48(10) ?
O2 C7 C8 C13 . . . . 89.52(13) ?
C4 C7 C8 C13 . . . . -87.74(13) ?
O2 C7 C8 C9 . . . . -85.85(13) ?
C4 C7 C8 C9 . . . . 96.90(12) ?
C13 C8 C9 C8 . . . 2_656 178.46(11) ?
C7 C8 C9 C8 . . . 2_656 -6.37(8) ?
C13 C8 C9 C10 . . . . -1.54(11) ?
C7 C8 C9 C10 . . . . 173.63(8) ?
C8 C9 C10 C11 . . . 2_656 -178.56(8) ?
C8 C9 C10 C11 2_656 . . 2_656 1.44(8) ?
C8 C9 C10 C11 . . . . 1.44(8) ?
C8 C9 C10 C11 2_656 . . . -178.56(8) ?
C11 C10 C11 C12 2_656 . . . 179.69(13) ?
C9 C10 C11 C12 . . . . -0.31(13) ?
C10 C11 C12 C13 . . . . -0.74(18) ?
C14 O1 C13 C8 . . . . -179.48(11) ?
C14 O1 C13 C12 . . . . -0.25(18) ?
C9 C8 C13 O1 . . . . 179.77(9) ?
C7 C8 C13 O1 . . . . 4.22(15) ?
C9 C8 C13 C12 . . . . 0.53(17) ?
C7 C8 C13 C12 . . . . -175.03(11) ?
C11 C12 C13 O1 . . . . -178.55(11) ?
C11 C12 C13 C8 . . . . 0.64(19) ?
